data_4311701
loop_
_publ_author_name
'Hans-Christian B\"ottcher'
'Christoph Wagner'
'Karl Kirchner'

_publ_section_title
;
 Reaction Properties of the trans-Hyponitrite Complex
 [Ru2(CO)4(\m-H)(\m-PBut2)(\m-Ph2PCH2PPh2)(\m-\h2-ONNO)]
;
_journal_name_full 'Inorganic Chemistry'
_journal_page_first 6294
_journal_page_last 6299
_journal_paper_doi 10.1021/ic0496424
_journal_volume 43
_journal_year 2004
_chemical_formula_sum 'C38 H44 B F4 N2 O6 P3 Ru2'
_chemical_formula_weight 1006.61
_chemical_name_systematic
; 
 ? 
;
_space_group_IT_number 2
_symmetry_cell_setting triclinic
_symmetry_space_group_name_Hall '-P 1'
_symmetry_space_group_name_H-M 'P -1'
_atom_sites_solution_hydrogens geom
_atom_sites_solution_primary direct
_atom_sites_solution_secondary difmap
_audit_creation_method SHELXL-97
_cell_angle_alpha 94.03(2)
_cell_angle_beta 99.15(2)
_cell_angle_gamma 98.15(2)
_cell_formula_units_Z 2
_cell_length_a 11.863(2)
_cell_length_b 12.561(3)
_cell_length_c 14.876(3)
_cell_measurement_reflns_used 8000
_cell_measurement_temperature 220(2)
_cell_volume 2156.6(8)
_computing_structure_refinement 'SHELXL-97 (Sheldrick, 1997)'
_computing_structure_solution 'SHELXS-97 (Sheldrick, 1990)'
_diffrn_ambient_temperature 220(2)
_diffrn_measured_fraction_theta_full 0.925
_diffrn_measured_fraction_theta_max 0.925
_diffrn_measurement_device_type STOE-IPDS
_diffrn_radiation_monochromator graphite
_diffrn_radiation_source 'fine-focus sealed tube'
_diffrn_radiation_type MoK\a
_diffrn_radiation_wavelength 0.71073
_diffrn_reflns_av_R_equivalents 0.0316
_diffrn_reflns_av_sigmaI/netI 0.0361
_diffrn_reflns_limit_h_max 14
_diffrn_reflns_limit_h_min -14
_diffrn_reflns_limit_k_max 14
_diffrn_reflns_limit_k_min -15
_diffrn_reflns_limit_l_max 18
_diffrn_reflns_limit_l_min -18
_diffrn_reflns_number 14986
_diffrn_reflns_theta_full 25.97
_diffrn_reflns_theta_max 25.97
_diffrn_reflns_theta_min 2.22
_exptl_absorpt_coefficient_mu 0.874
_exptl_absorpt_correction_T_max 0.9291
_exptl_absorpt_correction_T_min 0.8032
_exptl_absorpt_correction_type numerical
_exptl_crystal_density_diffrn 1.550
_exptl_crystal_density_method 'not measured'
_exptl_crystal_F_000 1016
_exptl_crystal_size_max 0.42
_exptl_crystal_size_mid 0.27
_exptl_crystal_size_min 0.09
_refine_diff_density_max 0.925
_refine_diff_density_min -1.368
_refine_diff_density_rms 0.143
_refine_ls_extinction_method none
_refine_ls_goodness_of_fit_ref 1.066
_refine_ls_hydrogen_treatment mixed
_refine_ls_matrix_type full
_refine_ls_number_parameters 711
_refine_ls_number_reflns 7821
_refine_ls_number_restraints 0
_refine_ls_restrained_S_all 1.066
_refine_ls_R_factor_all 0.0441
_refine_ls_R_factor_gt 0.0329
_refine_ls_shift/su_max 0.001
_refine_ls_shift/su_mean 0.000
_refine_ls_structure_factor_coef Fsqd
_refine_ls_weighting_details 'calc w=1/[\s^2^(Fo^2^)+(0.0830P)^2^+0.8154P] where P=(Fo^2^+2Fc^2^)/3'
_refine_ls_weighting_scheme calc
_refine_ls_wR_factor_gt 0.0960
_refine_ls_wR_factor_ref 0.1191
_reflns_number_gt 6454
_reflns_number_total 7821
_reflns_threshold_expression >2sigma(I)
_cod_data_source_file ic0496424si20040317_062114.cif
_cod_data_source_block z:\ipds20\ipds2188
_cod_original_cell_volume 2156.5(7)
_cod_database_code 4311701

loop_
_symmetry_equiv_pos_as_xyz
'x, y, z'
'-x, -y, -z'

loop_
_atom_site_label
_atom_site_type_symbol
_atom_site_fract_x
_atom_site_fract_y
_atom_site_fract_z
_atom_site_U_iso_or_equiv
_atom_site_adp_type
_atom_site_occupancy
_atom_site_symmetry_multiplicity
_atom_site_calc_flag
_atom_site_refinement_flags
_atom_site_disorder_assembly
_atom_site_disorder_group
C1 C 0.8113(4) 0.5590(4) 0.6307(3) 0.0408(11) Uani 1 1 d . . .
C2 C 0.5888(4) 0.5357(3) 0.6313(3) 0.0319(9) Uani 1 1 d . . .
C3 C 0.7056(4) 0.4015(4) 0.9952(3) 0.0340(9) Uani 1 1 d . . .
C4 C 0.5105(3) 0.4275(3) 0.8902(3) 0.0324(9) Uani 1 1 d . . .
C5 C 0.6897(3) 0.2057(3) 0.7111(3) 0.0250(8) Uani 1 1 d . . .
H2A H 0.766(5) 0.216(5) 0.729(4) 0.050(15) Uiso 1 1 d . . .
H2 H 0.667(4) 0.126(4) 0.678(3) 0.042(13) Uiso 1 1 d . . .
C6 C 0.7501(3) 0.2692(3) 0.5384(3) 0.0285(8) Uani 1 1 d . . .
C7 C 0.7526(5) 0.3356(4) 0.4666(3) 0.0436(11) Uani 1 1 d . . .
H3 H 0.708(4) 0.397(4) 0.463(4) 0.043(13) Uiso 1 1 d . . .
C8 C 0.8176(5) 0.3161(5) 0.4005(4) 0.0539(14) Uani 1 1 d . . .
H4 H 0.821(7) 0.365(7) 0.358(6) 0.10(3) Uiso 1 1 d . . .
C9 C 0.8810(4) 0.2324(4) 0.4044(4) 0.0472(13) Uani 1 1 d . . .
H5 H 0.925(4) 0.218(3) 0.362(3) 0.023(10) Uiso 1 1 d . . .
C10 C 0.8787(4) 0.1658(4) 0.4735(4) 0.0441(11) Uani 1 1 d . . .
H6 H 0.918(5) 0.117(5) 0.477(4) 0.045(15) Uiso 1 1 d . . .
C11 C 0.8131(4) 0.1830(4) 0.5402(3) 0.0357(9) Uani 1 1 d . . .
H7 H 0.809(4) 0.138(4) 0.584(3) 0.028(11) Uiso 1 1 d . . .
C12 C 0.5149(3) 0.2526(3) 0.5689(3) 0.0273(8) Uani 1 1 d . . .
C13 C 0.4928(4) 0.1656(4) 0.5024(3) 0.0397(10) Uani 1 1 d . . .
H8 H 0.552(5) 0.137(5) 0.487(4) 0.060(18) Uiso 1 1 d . . .
C14 C 0.3783(5) 0.1235(5) 0.4641(3) 0.0487(13) Uani 1 1 d . . .
H9 H 0.368(4) 0.066(4) 0.421(3) 0.036(12) Uiso 1 1 d . . .
C15 C 0.2872(4) 0.1670(5) 0.4904(4) 0.0545(15) Uani 1 1 d . . .
H10 H 0.205(5) 0.147(5) 0.464(4) 0.061(16) Uiso 1 1 d . . .
C16 C 0.3099(4) 0.2516(5) 0.5562(4) 0.0487(13) Uani 1 1 d . . .
H11 H 0.255(4) 0.282(4) 0.575(3) 0.030(12) Uiso 1 1 d . . .
C17 C 0.4227(4) 0.2958(4) 0.5956(3) 0.0368(10) Uani 1 1 d . . .
H12 H 0.439(5) 0.345(5) 0.640(4) 0.048(15) Uiso 1 1 d . . .
C18 C 0.6940(3) 0.1415(3) 0.8955(3) 0.0249(8) Uani 1 1 d . . .
C19 C 0.8049(4) 0.1191(4) 0.8964(3) 0.0332(9) Uani 1 1 d . . .
H13 H 0.843(4) 0.134(4) 0.851(3) 0.029(11) Uiso 1 1 d . . .
C20 C 0.8556(4) 0.0640(4) 0.9657(3) 0.0400(11) Uani 1 1 d . . .
H14 H 0.925(5) 0.049(4) 0.963(4) 0.040(13) Uiso 1 1 d . . .
C21 C 0.7988(4) 0.0331(4) 1.0348(3) 0.0412(11) Uani 1 1 d . . .
H15 H 0.835(4) 0.000(4) 1.084(4) 0.043(13) Uiso 1 1 d . . .
C22 C 0.6889(5) 0.0546(5) 1.0342(3) 0.0485(13) Uani 1 1 d . . .
H16 H 0.648(6) 0.044(6) 1.083(5) 0.08(2) Uiso 1 1 d . . .
C23 C 0.6344(4) 0.1094(4) 0.9652(3) 0.0391(10) Uani 1 1 d . . .
H17 H 0.558(6) 0.127(5) 0.971(5) 0.072(19) Uiso 1 1 d . . .
C24 C 0.4788(3) 0.1426(3) 0.7794(3) 0.0272(8) Uani 1 1 d . . .
C25 C 0.4680(4) 0.0381(4) 0.7401(4) 0.0415(11) Uani 1 1 d . . .
H18 H 0.534(4) 0.011(4) 0.734(3) 0.034(12) Uiso 1 1 d . . .
C26 C 0.3599(5) -0.0236(4) 0.7130(4) 0.0509(13) Uani 1 1 d . . .
H19 H 0.354(5) -0.095(5) 0.684(4) 0.053(15) Uiso 1 1 d . . .
C27 C 0.2612(4) 0.0180(4) 0.7259(3) 0.0457(12) Uani 1 1 d . . .
H20 H 0.196(5) -0.018(5) 0.710(4) 0.063(18) Uiso 1 1 d . . .
C28 C 0.2707(4) 0.1205(4) 0.7663(4) 0.0450(12) Uani 1 1 d . . .
H21 H 0.208(5) 0.146(5) 0.770(4) 0.055(17) Uiso 1 1 d . . .
C29 C 0.3789(4) 0.1832(4) 0.7929(3) 0.0368(10) Uani 1 1 d . . .
H22 H 0.382(4) 0.249(4) 0.822(3) 0.037(13) Uiso 1 1 d . . .
C30 C 0.8659(4) 0.6693(4) 0.9062(3) 0.0459(12) Uani 1 1 d . . .
C31 C 0.8576(7) 0.6833(7) 1.0082(5) 0.073(2) Uani 1 1 d . . .
H23 H 0.845(7) 0.608(7) 1.048(6) 0.10(3) Uiso 1 1 d . . .
H25 H 0.938(7) 0.718(6) 1.034(5) 0.09(2) Uiso 1 1 d . . .
H24 H 0.810(5) 0.724(5) 1.022(4) 0.043(17) Uiso 1 1 d . . .
C32 C 0.8967(6) 0.7794(5) 0.8701(5) 0.0683(18) Uani 1 1 d . . .
H28 H 0.949(5) 0.723(5) 0.827(4) 0.068(18) Uiso 1 1 d . . .
H27 H 0.844(6) 0.830(6) 0.886(5) 0.07(2) Uiso 1 1 d . . .
H26 H 0.984(6) 0.811(5) 0.908(4) 0.067(18) Uiso 1 1 d . . .
C33 C 0.9615(5) 0.6055(6) 0.8987(6) 0.073(2) Uani 1 1 d . . .
H30 H 0.950(4) 0.535(5) 0.926(3) 0.040(13) Uiso 1 1 d . . .
H31 H 0.978(6) 0.594(6) 0.835(6) 0.08(2) Uiso 1 1 d . . .
H29 H 1.032(8) 0.650(7) 0.939(6) 0.11(3) Uiso 1 1 d . . .
C34 C 0.6154(4) 0.6973(4) 0.8280(3) 0.0431(11) Uani 1 1 d . . .
C35 C 0.4900(5) 0.6370(5) 0.7976(4) 0.0487(12) Uani 1 1 d . . .
H32 H 0.460(5) 0.618(5) 0.854(5) 0.066(18) Uiso 1 1 d . . .
H34 H 0.455(7) 0.682(7) 0.762(6) 0.10(3) Uiso 1 1 d . . .
H33 H 0.481(4) 0.574(4) 0.756(3) 0.027(11) Uiso 1 1 d . . .
C36 C 0.6405(6) 0.7735(5) 0.7531(5) 0.0557(15) Uani 1 1 d . . .
H35 H 0.703(5) 0.824(5) 0.786(4) 0.061(18) Uiso 1 1 d . . .
H36 H 0.656(6) 0.735(6) 0.699(5) 0.08(2) Uiso 1 1 d . . .
H37 H 0.588(5) 0.817(5) 0.746(4) 0.049(15) Uiso 1 1 d . . .
C37 C 0.6132(7) 0.7660(6) 0.9165(5) 0.0664(16) Uani 1 1 d . . .
H40 H 0.598(3) 0.711(4) 0.948(3) 0.016(9) Uiso 1 1 d . . .
H39 H 0.687(6) 0.811(6) 0.939(5) 0.08(2) Uiso 1 1 d . . .
H38 H 0.550(5) 0.815(5) 0.906(4) 0.053(15) Uiso 1 1 d . . .
C38 C 1.0633(5) 0.3812(6) 0.6537(5) 0.0618(15) Uani 1 1 d . . .
H43 H 1.062(6) 0.299(6) 0.652(5) 0.08(2) Uiso 1 1 d . . .
H41 H 1.069(5) 0.398(5) 0.586(4) 0.060(16) Uiso 1 1 d . . .
H42 H 1.139(6) 0.408(6) 0.709(5) 0.08(2) Uiso 1 1 d . . .
B B 0.9427(4) 0.0161(5) 0.7107(4) 0.0433(13) Uani 1 1 d . . .
N1 N 0.9422(3) 0.3878(3) 0.7596(3) 0.0343(8) Uani 1 1 d . . .
N2 N 0.8469(3) 0.4128(3) 0.7741(2) 0.0268(7) Uani 1 1 d . . .
O1 O 0.8638(3) 0.6075(3) 0.5863(3) 0.0609(11) Uani 1 1 d . . .
O2 O 0.5176(3) 0.5666(3) 0.5843(2) 0.0501(9) Uani 1 1 d . . .
O3 O 0.7357(3) 0.3914(3) 1.0698(2) 0.0549(10) Uani 1 1 d . . .
O4 O 0.4218(3) 0.4330(3) 0.9095(2) 0.0412(7) Uani 1 1 d . . .
O5 O 0.9622(3) 0.4248(3) 0.6773(2) 0.0436(8) Uani 1 1 d . . .
O6 O 0.8224(2) 0.3786(2) 0.85261(18) 0.0297(6) Uani 1 1 d . . .
F1 F 0.8228(2) -0.0010(2) 0.7023(2) 0.0508(7) Uani 1 1 d . . .
F2 F 0.9711(5) -0.0111(8) 0.6293(4) 0.073(3) Uani 0.691(18) 1 d P . .
F2A F 0.9616(14) -0.0906(17) 0.6828(16) 0.109(10) Uani 0.309(18) 1 d P . .
F3 F 0.9989(6) -0.0260(8) 0.7811(7) 0.092(4) Uani 0.716(18) 1 d P . .
F3A F 0.9902(18) 0.028(3) 0.7952(14) 0.136(15) Uani 0.282(17) 1 d P . .
F4 F 0.9720(4) 0.1294(4) 0.7279(5) 0.063(2) Uani 0.718(17) 1 d P . .
F4A F 0.9987(13) 0.079(3) 0.659(2) 0.121(16) Uani 0.284(18) 1 d P . .
P1 P 0.66427(8) 0.30190(8) 0.62395(6) 0.0228(2) Uani 1 1 d . . .
P2 P 0.62213(8) 0.22224(7) 0.81374(6) 0.0210(2) Uani 1 1 d . . .
P3 P 0.72178(9) 0.59606(8) 0.83945(7) 0.0270(2) Uani 1 1 d . . .
Ru1 Ru 0.71161(2) 0.48102(2) 0.700981(19) 0.02313(11) Uani 1 1 d . . .
H1 H 0.610(4) 0.403(4) 0.747(3) 0.040(13) Uiso 1 1 d . . .
Ru2 Ru 0.65679(2) 0.41173(2) 0.867650(19) 0.02157(10) Uani 1 1 d . . .

loop_
_atom_site_aniso_label
_atom_site_aniso_U_11
_atom_site_aniso_U_22
_atom_site_aniso_U_33
_atom_site_aniso_U_23
_atom_site_aniso_U_13
_atom_site_aniso_U_12
C1 0.038(2) 0.041(2) 0.042(2) 0.016(2) 0.005(2) 0.001(2)
C2 0.040(2) 0.0267(19) 0.031(2) 0.0053(17) 0.0072(18) 0.0098(17)
C3 0.032(2) 0.043(2) 0.029(2) 0.0056(18) 0.0063(17) 0.0081(18)
C4 0.032(2) 0.030(2) 0.035(2) 0.0087(17) 0.0031(18) 0.0051(17)
C5 0.0253(18) 0.0255(19) 0.0262(18) 0.0080(15) 0.0052(15) 0.0069(15)
C6 0.0265(18) 0.034(2) 0.0261(18) 0.0039(16) 0.0066(15) 0.0054(16)
C7 0.060(3) 0.040(3) 0.035(2) 0.009(2) 0.020(2) 0.006(2)
C8 0.073(4) 0.050(3) 0.041(3) 0.005(2) 0.031(3) -0.004(3)
C9 0.044(3) 0.054(3) 0.045(3) -0.015(2) 0.027(2) -0.004(2)
C10 0.042(3) 0.046(3) 0.048(3) -0.010(2) 0.015(2) 0.015(2)
C11 0.040(2) 0.039(2) 0.031(2) 0.0015(19) 0.0109(18) 0.0122(19)
C12 0.0289(18) 0.0298(19) 0.0227(17) 0.0065(15) 0.0016(15) 0.0039(16)
C13 0.037(2) 0.042(3) 0.037(2) -0.001(2) 0.003(2) 0.002(2)
C14 0.044(3) 0.052(3) 0.040(2) -0.010(2) -0.004(2) -0.007(2)
C15 0.034(2) 0.076(4) 0.045(3) 0.009(3) -0.008(2) -0.007(2)
C16 0.027(2) 0.071(4) 0.049(3) 0.006(3) 0.004(2) 0.014(2)
C17 0.031(2) 0.047(3) 0.032(2) 0.002(2) 0.0034(18) 0.007(2)
C18 0.0268(18) 0.0217(17) 0.0267(18) 0.0053(15) 0.0010(15) 0.0079(15)
C19 0.031(2) 0.038(2) 0.030(2) 0.0079(18) 0.0006(17) 0.0062(18)
C20 0.033(2) 0.043(3) 0.042(2) 0.006(2) -0.007(2) 0.013(2)
C21 0.051(3) 0.034(2) 0.034(2) 0.0115(19) -0.010(2) 0.007(2)
C22 0.054(3) 0.058(3) 0.036(2) 0.023(2) 0.007(2) 0.010(2)
C23 0.039(2) 0.050(3) 0.032(2) 0.016(2) 0.0092(19) 0.012(2)
C24 0.0269(18) 0.0279(19) 0.0254(18) 0.0078(15) 0.0011(15) 0.0013(15)
C25 0.035(2) 0.033(2) 0.055(3) -0.004(2) 0.012(2) 0.001(2)
C26 0.047(3) 0.040(3) 0.059(3) -0.014(2) 0.013(2) -0.012(2)
C27 0.032(2) 0.053(3) 0.044(3) -0.002(2) 0.004(2) -0.013(2)
C28 0.026(2) 0.052(3) 0.056(3) 0.008(2) 0.004(2) 0.001(2)
C29 0.027(2) 0.033(2) 0.050(3) 0.002(2) 0.0068(19) 0.0027(18)
C30 0.042(2) 0.037(2) 0.049(3) -0.004(2) -0.003(2) -0.012(2)
C31 0.070(4) 0.083(5) 0.053(4) -0.019(4) -0.007(3) 0.003(4)
C32 0.062(4) 0.040(3) 0.093(5) -0.009(3) 0.009(4) -0.013(3)
C33 0.042(3) 0.056(4) 0.104(6) -0.020(4) -0.015(4) -0.009(3)
C34 0.049(3) 0.036(2) 0.047(3) 0.015(2) 0.013(2) 0.006(2)
C35 0.048(3) 0.045(3) 0.058(3) 0.010(3) 0.010(3) 0.019(2)
C36 0.078(4) 0.028(2) 0.070(4) 0.017(3) 0.025(3) 0.019(3)
C37 0.084(5) 0.051(4) 0.068(4) 0.000(3) 0.021(4) 0.017(4)
C38 0.045(3) 0.076(4) 0.074(4) 0.009(3) 0.033(3) 0.017(3)
B 0.033(2) 0.054(3) 0.045(3) 0.009(3) 0.006(2) 0.013(2)
N1 0.0286(17) 0.0382(19) 0.0389(19) 0.0023(16) 0.0128(15) 0.0072(15)
N2 0.0242(15) 0.0263(16) 0.0297(16) 0.0009(13) 0.0057(13) 0.0029(13)
O1 0.053(2) 0.067(3) 0.072(2) 0.038(2) 0.0286(19) 0.0079(18)
O2 0.061(2) 0.055(2) 0.0378(17) 0.0115(15) -0.0025(16) 0.0313(18)
O3 0.056(2) 0.087(3) 0.0285(17) 0.0142(17) 0.0059(15) 0.030(2)
O4 0.0365(17) 0.0356(17) 0.058(2) -0.0118(15) 0.0243(15) 0.0179(13)
O5 0.0376(16) 0.055(2) 0.0454(18) 0.0109(16) 0.0221(14) 0.0123(15)
O6 0.0236(12) 0.0367(15) 0.0308(14) 0.0111(12) 0.0050(11) 0.0074(11)
F1 0.0341(13) 0.0575(18) 0.0579(17) -0.0032(14) 0.0012(13) 0.0088(12)
F2 0.054(3) 0.105(7) 0.065(4) -0.025(4) 0.024(3) 0.026(4)
F2A 0.085(10) 0.116(16) 0.136(19) -0.026(14) 0.014(11) 0.072(10)
F3 0.046(3) 0.130(7) 0.108(7) 0.086(6) -0.001(4) 0.015(4)
F3A 0.056(9) 0.28(4) 0.062(11) -0.093(18) -0.022(8) 0.100(17)
F4 0.054(3) 0.049(3) 0.079(4) 0.001(3) 0.011(3) -0.009(2)
F4A 0.055(9) 0.17(3) 0.13(3) 0.12(3) -0.008(11) -0.008(12)
P1 0.0253(4) 0.0234(5) 0.0204(4) 0.0029(4) 0.0039(4) 0.0055(4)
P2 0.0218(4) 0.0201(4) 0.0219(4) 0.0037(3) 0.0035(4) 0.0053(3)
P3 0.0302(5) 0.0210(5) 0.0287(5) 0.0011(4) 0.0043(4) 0.0025(4)
Ru1 0.02553(17) 0.02128(17) 0.02326(16) 0.00471(12) 0.00484(12) 0.00392(12)
Ru2 0.02272(16) 0.02123(17) 0.02103(16) 0.00307(11) 0.00302(11) 0.00461(12)

loop_
_atom_type_symbol
_atom_type_description
_atom_type_scat_dispersion_real
_atom_type_scat_dispersion_imag
_atom_type_scat_source
C C 0.0033 0.0016 'International Tables Vol C Tables 4.2.6.8 and 6.1.1.4'
H H 0.0000 0.0000 'International Tables Vol C Tables 4.2.6.8 and 6.1.1.4'
B B 0.0013 0.0007 'International Tables Vol C Tables 4.2.6.8 and 6.1.1.4'
N N 0.0061 0.0033 'International Tables Vol C Tables 4.2.6.8 and 6.1.1.4'
O O 0.0106 0.0060 'International Tables Vol C Tables 4.2.6.8 and 6.1.1.4'
F F 0.0171 0.0103 'International Tables Vol C Tables 4.2.6.8 and 6.1.1.4'
P P 0.1023 0.0942 'International Tables Vol C Tables 4.2.6.8 and 6.1.1.4'
Ru Ru -1.2594 0.8363 'International Tables Vol C Tables 4.2.6.8 and 6.1.1.4'

loop_
_geom_angle_atom_site_label_1
_geom_angle_atom_site_label_2
_geom_angle_atom_site_label_3
_geom_angle
_geom_angle_site_symmetry_1
_geom_angle_site_symmetry_3
_geom_angle_publ_flag
O1 C1 Ru1 175.4(4) . . ?
O2 C2 Ru1 175.5(4) . . ?
O3 C3 Ru2 177.2(4) . . ?
O4 C4 Ru2 175.0(4) . . ?
P2 C5 P1 116.8(2) . . ?
C11 C6 C7 119.0(4) . . ?
C11 C6 P1 124.1(3) . . ?
C7 C6 P1 117.0(4) . . ?
C8 C7 C6 119.7(5) . . ?
C7 C8 C9 120.6(5) . . ?
C10 C9 C8 120.6(5) . . ?
C9 C10 C11 119.9(5) . . ?
C10 C11 C6 120.2(4) . . ?
C17 C12 C13 119.0(4) . . ?
C17 C12 P1 121.7(3) . . ?
C13 C12 P1 119.1(3) . . ?
C12 C13 C14 119.3(5) . . ?
C15 C14 C13 121.4(5) . . ?
C16 C15 C14 118.8(4) . . ?
C15 C16 C17 121.4(5) . . ?
C12 C17 C16 120.1(5) . . ?
C19 C18 C23 119.5(4) . . ?
C19 C18 P2 124.2(3) . . ?
C23 C18 P2 116.1(3) . . ?
C18 C19 C20 120.0(4) . . ?
C21 C20 C19 121.2(5) . . ?
C20 C21 C22 119.2(4) . . ?
C21 C22 C23 121.3(5) . . ?
C18 C23 C22 118.8(4) . . ?
C25 C24 C29 118.4(4) . . ?
C25 C24 P2 119.5(3) . . ?
C29 C24 P2 122.1(3) . . ?
C24 C25 C26 120.4(5) . . ?
C27 C26 C25 120.6(5) . . ?
C28 C27 C26 119.6(4) . . ?
C27 C28 C29 120.1(5) . . ?
C28 C29 C24 120.8(5) . . ?
C33 C30 C32 108.6(6) . . ?
C33 C30 C31 106.5(6) . . ?
C32 C30 C31 110.7(5) . . ?
C33 C30 P3 111.7(4) . . ?
C32 C30 P3 110.1(4) . . ?
C31 C30 P3 109.2(4) . . ?
C37 C34 C35 105.3(5) . . ?
C37 C34 C36 108.9(5) . . ?
C35 C34 C36 106.9(4) . . ?
C37 C34 P3 114.7(4) . . ?
C35 C34 P3 110.2(3) . . ?
C36 C34 P3 110.5(4) . . ?
F3A B F4A 113.7(19) . . ?
F3A B F3 31.8(13) . . ?
F4A B F3 121.4(8) . . ?
F3A B F2 138.0(10) . . ?
F4A B F2 51.8(18) . . ?
F3 B F2 114.9(8) . . ?
F3A B F1 110.5(12) . . ?
F4A B F1 123.0(8) . . ?
F3 B F1 115.2(5) . . ?
F2 B F1 108.8(5) . . ?
F3A B F4 77.8(17) . . ?
F4A B F4 55.5(18) . . ?
F3 B F4 106.7(6) . . ?
F2 B F4 106.9(7) . . ?
F1 B F4 103.3(5) . . ?
F3A B F2A 101.7(17) . . ?
F4A B F2A 104(2) . . ?
F3 B F2A 69.9(11) . . ?
F2 B F2A 56.8(10) . . ?
F1 B F2A 100.1(8) . . ?
F4 B F2A 155.1(10) . . ?
N2 N1 O5 107.7(3) . . ?
N1 N2 O6 110.5(3) . . ?
N1 N2 Ru1 136.4(3) . . ?
O6 N2 Ru1 112.8(2) . . ?
N1 O5 C38 107.5(4) . . ?
N2 O6 Ru2 108.6(2) . . ?
F4A F2 F2A 122.0(14) . . ?
F4A F2 B 63.4(13) . . ?
F2A F2 B 65.1(8) . . ?
F2 F2A B 58.1(9) . . ?
F2 F2A F3 101.2(13) . . ?
B F2A F3 52.1(7) . . ?
F3A F3 B 70.1(19) . . ?
F3A F3 F2A 128(2) . . ?
B F3 F2A 58.0(9) . . ?
F3 F3A B 78.0(18) . . ?
F3 F3A F4 127(3) . . ?
B F3A F4 54.5(13) . . ?
F4A F4 B 58.8(9) . . ?
F4A F4 F3A 93.5(10) . . ?
B F4 F3A 47.7(8) . . ?
F2 F4A F4 130.0(13) . . ?
F2 F4A B 64.9(11) . . ?
F4 F4A B 65.7(14) . . ?
C6 P1 C12 104.43(18) . . ?
C6 P1 C5 105.10(19) . . ?
C12 P1 C5 102.50(17) . . ?
C6 P1 Ru1 116.48(14) . . ?
C12 P1 Ru1 119.10(14) . . ?
C5 P1 Ru1 107.57(14) . . ?
C18 P2 C24 102.74(17) . . ?
C18 P2 C5 104.82(18) . . ?
C24 P2 C5 103.33(18) . . ?
C18 P2 Ru2 112.05(13) . . ?
C24 P2 Ru2 124.07(14) . . ?
C5 P2 Ru2 108.07(13) . . ?
C30 P3 C34 108.1(2) . . ?
C30 P3 Ru1 121.50(18) . . ?
C34 P3 Ru1 113.31(16) . . ?
C30 P3 Ru2 118.82(16) . . ?
C34 P3 Ru2 120.06(14) . . ?
Ru1 P3 Ru2 71.61(3) . . ?
C2 Ru1 C1 86.89(18) . . ?
C2 Ru1 N2 177.08(15) . . ?
C1 Ru1 N2 93.32(16) . . ?
C2 Ru1 P1 95.26(13) . . ?
C1 Ru1 P1 104.88(16) . . ?
N2 Ru1 P1 81.87(9) . . ?
C2 Ru1 P3 96.68(14) . . ?
C1 Ru1 P3 105.84(16) . . ?
N2 Ru1 P3 86.07(10) . . ?
P1 Ru1 P3 147.52(4) . . ?
C2 Ru1 Ru2 112.61(13) . . ?
C1 Ru1 Ru2 152.32(14) . . ?
N2 Ru1 Ru2 68.22(9) . . ?
P1 Ru1 Ru2 93.12(3) . . ?
P3 Ru1 Ru2 54.42(3) . . ?
C4 Ru2 C3 89.53(18) . . ?
C4 Ru2 O6 173.02(14) . . ?
C3 Ru2 O6 85.48(15) . . ?
C4 Ru2 P2 99.44(13) . . ?
C3 Ru2 P2 99.44(14) . . ?
O6 Ru2 P2 76.63(8) . . ?
C4 Ru2 P3 98.69(13) . . ?
C3 Ru2 P3 106.70(14) . . ?
O6 Ru2 P3 87.44(8) . . ?
P2 Ru2 P3 148.14(4) . . ?
C4 Ru2 Ru1 116.03(12) . . ?
C3 Ru2 Ru1 148.47(12) . . ?
O6 Ru2 Ru1 70.32(7) . . ?
P2 Ru2 Ru1 94.41(3) . . ?
P3 Ru2 Ru1 53.97(3) . . ?

loop_
_geom_bond_atom_site_label_1
_geom_bond_atom_site_label_2
_geom_bond_distance
_geom_bond_site_symmetry_2
_geom_bond_publ_flag
C1 O1 1.129(5) . ?
C1 Ru1 1.913(4) . ?
C2 O2 1.138(5) . ?
C2 Ru1 1.890(4) . ?
C3 O3 1.131(5) . ?
C3 Ru2 1.913(4) . ?
C4 O4 1.144(5) . ?
C4 Ru2 1.854(4) . ?
C5 P2 1.847(4) . ?
C5 P1 1.852(4) . ?
C6 C11 1.400(6) . ?
C6 C7 1.402(6) . ?
C6 P1 1.812(4) . ?
C7 C8 1.371(8) . ?
C8 C9 1.377(9) . ?
C9 C10 1.370(8) . ?
C10 C11 1.379(7) . ?
C12 C17 1.387(7) . ?
C12 C13 1.387(6) . ?
C12 P1 1.830(4) . ?
C13 C14 1.399(7) . ?
C14 C15 1.375(9) . ?
C15 C16 1.359(9) . ?
C16 C17 1.392(6) . ?
C18 C19 1.382(6) . ?
C18 C23 1.396(6) . ?
C18 P2 1.823(4) . ?
C19 C20 1.387(6) . ?
C20 C21 1.365(7) . ?
C21 C22 1.368(8) . ?
C22 C23 1.400(6) . ?
C24 C25 1.379(6) . ?
C24 C29 1.392(6) . ?
C24 P2 1.823(4) . ?
C25 C26 1.385(7) . ?
C26 C27 1.382(8) . ?
C27 C28 1.364(8) . ?
C28 C29 1.390(6) . ?
C30 C33 1.491(9) . ?
C30 C32 1.536(8) . ?
C30 C31 1.537(9) . ?
C30 P3 1.908(4) . ?
C34 C37 1.528(9) . ?
C34 C35 1.552(7) . ?
C34 C36 1.556(7) . ?
C34 P3 1.912(5) . ?
C38 O5 1.468(7) . ?
B F3A 1.28(2) . ?
B F4A 1.325(16) . ?
B F3 1.333(8) . ?
B F2 1.342(8) . ?
B F1 1.393(6) . ?
B F4 1.412(8) . ?
B F2A 1.434(18) . ?
N1 N2 1.262(5) . ?
N1 O5 1.384(5) . ?
N2 O6 1.333(4) . ?
N2 Ru1 2.111(3) . ?
O6 Ru2 2.108(3) . ?
F2 F4A 1.16(4) . ?
F2 F2A 1.32(2) . ?
F2A F3 1.59(2) . ?
F3 F3A 0.72(3) . ?
F3A F4 1.69(4) . ?
F4 F4A 1.28(4) . ?
P1 Ru1 2.4011(12) . ?
P2 Ru2 2.4139(11) . ?
P3 Ru1 2.4081(12) . ?
P3 Ru2 2.4216(11) . ?
Ru1 Ru2 2.8254(7) . ?

loop_
_geom_torsion_atom_site_label_1
_geom_torsion_atom_site_label_2
_geom_torsion_atom_site_label_3
_geom_torsion_atom_site_label_4
_geom_torsion
_geom_torsion_site_symmetry_1
_geom_torsion_site_symmetry_2
_geom_torsion_site_symmetry_3
_geom_torsion_site_symmetry_4
_geom_torsion_publ_flag
C11 C6 C7 C8 -0.9(7) . . . . ?
P1 C6 C7 C8 178.9(4) . . . . ?
C6 C7 C8 C9 -0.5(8) . . . . ?
C7 C8 C9 C10 1.2(8) . . . . ?
C8 C9 C10 C11 -0.5(8) . . . . ?
C9 C10 C11 C6 -1.0(7) . . . . ?
C7 C6 C11 C10 1.7(6) . . . . ?
P1 C6 C11 C10 -178.2(3) . . . . ?
C17 C12 C13 C14 -0.1(6) . . . . ?
P1 C12 C13 C14 176.2(4) . . . . ?
C12 C13 C14 C15 0.5(8) . . . . ?
C13 C14 C15 C16 -1.1(8) . . . . ?
C14 C15 C16 C17 1.3(8) . . . . ?
C13 C12 C17 C16 0.4(6) . . . . ?
P1 C12 C17 C16 -175.9(4) . . . . ?
C15 C16 C17 C12 -1.0(8) . . . . ?
C23 C18 C19 C20 0.7(6) . . . . ?
P2 C18 C19 C20 174.9(3) . . . . ?
C18 C19 C20 C21 -1.3(7) . . . . ?
C19 C20 C21 C22 1.5(8) . . . . ?
C20 C21 C22 C23 -1.1(8) . . . . ?
C19 C18 C23 C22 -0.3(7) . . . . ?
P2 C18 C23 C22 -175.0(4) . . . . ?
C21 C22 C23 C18 0.5(8) . . . . ?
C29 C24 C25 C26 1.4(7) . . . . ?
P2 C24 C25 C26 -179.6(4) . . . . ?
C24 C25 C26 C27 -0.8(8) . . . . ?
C25 C26 C27 C28 -0.5(8) . . . . ?
C26 C27 C28 C29 1.1(8) . . . . ?
C27 C28 C29 C24 -0.4(7) . . . . ?
C25 C24 C29 C28 -0.9(7) . . . . ?
P2 C24 C29 C28 -179.8(4) . . . . ?
O5 N1 N2 O6 179.7(3) . . . . ?
O5 N1 N2 Ru1 6.7(5) . . . . ?
N2 N1 O5 C38 -171.4(4) . . . . ?
N1 N2 O6 Ru2 -175.6(2) . . . . ?
Ru1 N2 O6 Ru2 -0.8(3) . . . . ?
F3A B F2 F4A -84(3) . . . . ?
F3 B F2 F4A -111.5(11) . . . . ?
F1 B F2 F4A 117.7(10) . . . . ?
F4 B F2 F4A 6.7(10) . . . . ?
F2A B F2 F4A -152.4(13) . . . . ?
F3A B F2 F2A 69(3) . . . . ?
F4A B F2 F2A 152.4(13) . . . . ?
F3 B F2 F2A 40.9(10) . . . . ?
F1 B F2 F2A -89.9(9) . . . . ?
F4 B F2 F2A 159.1(9) . . . . ?
F4A F2 F2A B 29.2(16) . . . . ?
F4A F2 F2A F3 -1.3(19) . . . . ?
B F2 F2A F3 -30.5(6) . . . . ?
F3A B F2A F2 -140.4(15) . . . . ?
F4A B F2A F2 -22.1(10) . . . . ?
F3 B F2A F2 -140.8(9) . . . . ?
F1 B F2A F2 105.9(7) . . . . ?
F4 B F2A F2 -54(2) . . . . ?
F3A B F2A F3 0.3(17) . . . . ?
F4A B F2A F3 118.7(10) . . . . ?
F2 B F2A F3 140.8(9) . . . . ?
F1 B F2A F3 -113.3(6) . . . . ?
F4 B F2A F3 87(3) . . . . ?
F4A B F3 F3A 85(3) . . . . ?
F2 B F3 F3A 144(3) . . . . ?
F1 B F3 F3A -89(3) . . . . ?
F4 B F3 F3A 25(3) . . . . ?
F2A B F3 F3A 179(3) . . . . ?
F3A B F3 F2A -179(3) . . . . ?
F4A B F3 F2A -95(2) . . . . ?
F2 B F3 F2A -35.7(10) . . . . ?
F1 B F3 F2A 92.0(11) . . . . ?
F4 B F3 F2A -154.0(11) . . . . ?
F2 F2A F3 F3A 32(4) . . . . ?
B F2A F3 F3A -1(4) . . . . ?
F2 F2A F3 B 33.2(6) . . . . ?
F2A F3 F3A B 1(3) . . . . ?
B F3 F3A F4 -25(2) . . . . ?
F2A F3 F3A F4 -25(5) . . . . ?
F4A B F3A F3 -112(3) . . . . ?
F2 B F3A F3 -53(4) . . . . ?
F1 B F3A F3 105(2) . . . . ?
F4 B F3A F3 -155(3) . . . . ?
F2A B F3A F3 -1(3) . . . . ?
F4A B F3A F4 43.3(17) . . . . ?
F3 B F3A F4 155(3) . . . . ?
F2 B F3A F4 102(2) . . . . ?
F1 B F3A F4 -99.8(9) . . . . ?
F2A B F3A F4 154.5(11) . . . . ?
F3A B F4 F4A 130.4(13) . . . . ?
F3 B F4 F4A 117.0(9) . . . . ?
F2 B F4 F4A -6.4(9) . . . . ?
F1 B F4 F4A -121.1(9) . . . . ?
F2A B F4 F4A 39(3) . . . . ?
F4A B F4 F3A -130.4(13) . . . . ?
F3 B F4 F3A -13.4(12) . . . . ?
F2 B F4 F3A -136.8(11) . . . . ?
F1 B F4 F3A 108.5(11) . . . . ?
F2A B F4 F3A -92(3) . . . . ?
F3 F3A F4 F4A -10(4) . . . . ?
B F3A F4 F4A -40.7(11) . . . . ?
F3 F3A F4 B 31(3) . . . . ?
F2A F2 F4A F4 -39(2) . . . . ?
B F2 F4A F4 -9.3(13) . . . . ?
F2A F2 F4A B -29.7(14) . . . . ?
B F4 F4A F2 9.2(13) . . . . ?
F3A F4 F4A F2 43.6(18) . . . . ?
F3A F4 F4A B 34.3(9) . . . . ?
F3A B F4A F2 133.4(14) . . . . ?
F3 B F4A F2 98.4(13) . . . . ?
F1 B F4A F2 -88.7(17) . . . . ?
F4 B F4A F2 -172.2(11) . . . . ?
F2A B F4A F2 23.6(10) . . . . ?
F3A B F4A F4 -54.4(14) . . . . ?
F3 B F4A F4 -89.4(14) . . . . ?
F2 B F4A F4 172.2(11) . . . . ?
F1 B F4A F4 83.5(14) . . . . ?
F2A B F4A F4 -164.2(9) . . . . ?
C11 C6 P1 C12 -103.5(4) . . . . ?
C7 C6 P1 C12 76.7(4) . . . . ?
C11 C6 P1 C5 4.0(4) . . . . ?
C7 C6 P1 C5 -175.8(3) . . . . ?
C11 C6 P1 Ru1 122.9(3) . . . . ?
C7 C6 P1 Ru1 -56.9(4) . . . . ?
C17 C12 P1 C6 -155.2(3) . . . . ?
C13 C12 P1 C6 28.6(4) . . . . ?
C17 C12 P1 C5 95.4(4) . . . . ?
C13 C12 P1 C5 -80.9(4) . . . . ?
C17 C12 P1 Ru1 -23.1(4) . . . . ?
C13 C12 P1 Ru1 160.6(3) . . . . ?
P2 C5 P1 C6 176.0(2) . . . . ?
P2 C5 P1 C12 -75.1(3) . . . . ?
P2 C5 P1 Ru1 51.3(2) . . . . ?
C19 C18 P2 C24 134.7(4) . . . . ?
C23 C18 P2 C24 -50.9(4) . . . . ?
C19 C18 P2 C5 27.0(4) . . . . ?
C23 C18 P2 C5 -158.6(3) . . . . ?
C19 C18 P2 Ru2 -89.9(4) . . . . ?
C23 C18 P2 Ru2 84.5(3) . . . . ?
C25 C24 P2 C18 -59.0(4) . . . . ?
C29 C24 P2 C18 119.9(4) . . . . ?
C25 C24 P2 C5 49.8(4) . . . . ?
C29 C24 P2 C5 -131.2(3) . . . . ?
C25 C24 P2 Ru2 172.8(3) . . . . ?
C29 C24 P2 Ru2 -8.2(4) . . . . ?
P1 C5 P2 C18 -165.5(2) . . . . ?
P1 C5 P2 C24 87.2(2) . . . . ?
P1 C5 P2 Ru2 -45.9(2) . . . . ?
C33 C30 P3 C34 -165.9(5) . . . . ?
C32 C30 P3 C34 -45.0(5) . . . . ?
C31 C30 P3 C34 76.6(5) . . . . ?
C33 C30 P3 Ru1 -32.3(5) . . . . ?
C32 C30 P3 Ru1 88.5(5) . . . . ?
C31 C30 P3 Ru1 -149.8(4) . . . . ?
C33 C30 P3 Ru2 52.8(5) . . . . ?
C32 C30 P3 Ru2 173.6(4) . . . . ?
C31 C30 P3 Ru2 -64.7(5) . . . . ?
C37 C34 P3 C30 -46.6(5) . . . . ?
C35 C34 P3 C30 -165.2(4) . . . . ?
C36 C34 P3 C30 76.9(4) . . . . ?
C37 C34 P3 Ru1 175.7(4) . . . . ?
C35 C34 P3 Ru1 57.1(4) . . . . ?
C36 C34 P3 Ru1 -60.8(4) . . . . ?
C37 C34 P3 Ru2 94.2(4) . . . . ?
C35 C34 P3 Ru2 -24.4(4) . . . . ?
C36 C34 P3 Ru2 -142.3(3) . . . . ?
O2 C2 Ru1 C1 48(5) . . . . ?
O2 C2 Ru1 N2 -46(7) . . . . ?
O2 C2 Ru1 P1 -57(5) . . . . ?
O2 C2 Ru1 P3 154(5) . . . . ?
O2 C2 Ru1 Ru2 -152(5) . . . . ?
O1 C1 Ru1 C2 1(6) . . . . ?
O1 C1 Ru1 N2 178(100) . . . . ?
O1 C1 Ru1 P1 96(6) . . . . ?
O1 C1 Ru1 P3 -95(6) . . . . ?
O1 C1 Ru1 Ru2 -135(6) . . . . ?
N1 N2 Ru1 C2 66(3) . . . . ?
O6 N2 Ru1 C2 -107(3) . . . . ?
N1 N2 Ru1 C1 -27.8(4) . . . . ?
O6 N2 Ru1 C1 159.3(3) . . . . ?
N1 N2 Ru1 P1 76.8(4) . . . . ?
O6 N2 Ru1 P1 -96.1(2) . . . . ?
N1 N2 Ru1 P3 -133.4(4) . . . . ?
O6 N2 Ru1 P3 53.7(2) . . . . ?
N1 N2 Ru1 Ru2 173.5(4) . . . . ?
O6 N2 Ru1 Ru2 0.6(2) . . . . ?
C6 P1 Ru1 C2 101.04(19) . . . . ?
C12 P1 Ru1 C2 -25.53(19) . . . . ?
C5 P1 Ru1 C2 -141.38(19) . . . . ?
C6 P1 Ru1 C1 12.9(2) . . . . ?
C12 P1 Ru1 C1 -113.70(19) . . . . ?
C5 P1 Ru1 C1 130.45(19) . . . . ?
C6 P1 Ru1 N2 -78.43(17) . . . . ?
C12 P1 Ru1 N2 155.01(17) . . . . ?
C5 P1 Ru1 N2 39.15(16) . . . . ?
C6 P1 Ru1 P3 -147.74(14) . . . . ?
C12 P1 Ru1 P3 85.70(15) . . . . ?
C5 P1 Ru1 P3 -30.16(16) . . . . ?
C6 P1 Ru1 Ru2 -145.90(14) . . . . ?
C12 P1 Ru1 Ru2 87.53(14) . . . . ?
C5 P1 Ru1 Ru2 -28.32(14) . . . . ?
C30 P3 Ru1 C2 -133.8(2) . . . . ?
C34 P3 Ru1 C2 -2.5(2) . . . . ?
Ru2 P3 Ru1 C2 113.09(13) . . . . ?
C30 P3 Ru1 C1 -45.2(2) . . . . ?
C34 P3 Ru1 C1 86.2(2) . . . . ?
Ru2 P3 Ru1 C1 -158.26(14) . . . . ?
C30 P3 Ru1 N2 47.2(2) . . . . ?
C34 P3 Ru1 N2 178.52(17) . . . . ?
Ru2 P3 Ru1 N2 -65.92(9) . . . . ?
C30 P3 Ru1 P1 115.33(19) . . . . ?
C34 P3 Ru1 P1 -113.31(16) . . . . ?
Ru2 P3 Ru1 P1 2.25(7) . . . . ?
C30 P3 Ru1 Ru2 113.08(19) . . . . ?
C34 P3 Ru1 Ru2 -115.56(16) . . . . ?
O4 C4 Ru2 C3 -28(5) . . . . ?
O4 C4 Ru2 O6 17(5) . . . . ?
O4 C4 Ru2 P2 72(5) . . . . ?
O4 C4 Ru2 P3 -134(4) . . . . ?
O4 C4 Ru2 Ru1 172(4) . . . . ?
O3 C3 Ru2 C4 124(8) . . . . ?
O3 C3 Ru2 O6 -51(8) . . . . ?
O3 C3 Ru2 P2 24(8) . . . . ?
O3 C3 Ru2 P3 -137(8) . . . . ?
O3 C3 Ru2 Ru1 -91(8) . . . . ?
N2 O6 Ru2 C4 156.6(12) . . . . ?
N2 O6 Ru2 C3 -158.9(3) . . . . ?
N2 O6 Ru2 P2 100.3(2) . . . . ?
N2 O6 Ru2 P3 -51.9(2) . . . . ?
N2 O6 Ru2 Ru1 0.6(2) . . . . ?
C18 P2 Ru2 C4 -109.69(19) . . . . ?
C24 P2 Ru2 C4 14.44(19) . . . . ?
C5 P2 Ru2 C4 135.32(17) . . . . ?
C18 P2 Ru2 C3 -18.59(19) . . . . ?
C24 P2 Ru2 C3 105.5(2) . . . . ?
C5 P2 Ru2 C3 -133.57(18) . . . . ?
C18 P2 Ru2 O6 64.43(16) . . . . ?
C24 P2 Ru2 O6 -171.44(16) . . . . ?
C5 P2 Ru2 O6 -50.56(15) . . . . ?
C18 P2 Ru2 P3 126.43(15) . . . . ?
C24 P2 Ru2 P3 -109.45(16) . . . . ?
C5 P2 Ru2 P3 11.44(15) . . . . ?
C18 P2 Ru2 Ru1 132.99(14) . . . . ?
C24 P2 Ru2 Ru1 -102.88(15) . . . . ?
C5 P2 Ru2 Ru1 18.01(13) . . . . ?
C30 P3 Ru2 C4 127.6(2) . . . . ?
C34 P3 Ru2 C4 -9.1(2) . . . . ?
Ru1 P3 Ru2 C4 -115.96(13) . . . . ?
C30 P3 Ru2 C3 35.5(2) . . . . ?
C34 P3 Ru2 C3 -101.3(2) . . . . ?
Ru1 P3 Ru2 C3 151.91(14) . . . . ?
C30 P3 Ru2 O6 -49.0(2) . . . . ?
C34 P3 Ru2 O6 174.2(2) . . . . ?
Ru1 P3 Ru2 O6 67.40(8) . . . . ?
C30 P3 Ru2 P2 -108.3(2) . . . . ?
C34 P3 Ru2 P2 114.93(19) . . . . ?
Ru1 P3 Ru2 P2 8.10(7) . . . . ?
C30 P3 Ru2 Ru1 -116.5(2) . . . . ?
C34 P3 Ru2 Ru1 106.82(19) . . . . ?
C2 Ru1 Ru2 C4 -0.2(2) . . . . ?
C1 Ru1 Ru2 C4 131.6(4) . . . . ?
N2 Ru1 Ru2 C4 -177.22(17) . . . . ?
P1 Ru1 Ru2 C4 -97.26(15) . . . . ?
P3 Ru1 Ru2 C4 81.53(15) . . . . ?
C2 Ru1 Ru2 C3 -141.4(3) . . . . ?
C1 Ru1 Ru2 C3 -9.5(4) . . . . ?
N2 Ru1 Ru2 C3 41.6(3) . . . . ?
P1 Ru1 Ru2 C3 121.6(3) . . . . ?
P3 Ru1 Ru2 C3 -59.6(3) . . . . ?
C2 Ru1 Ru2 O6 176.61(16) . . . . ?
C1 Ru1 Ru2 O6 -51.5(3) . . . . ?
N2 Ru1 Ru2 O6 -0.37(13) . . . . ?
P1 Ru1 Ru2 O6 79.59(9) . . . . ?
P3 Ru1 Ru2 O6 -101.62(9) . . . . ?
C2 Ru1 Ru2 P2 102.50(14) . . . . ?
C1 Ru1 Ru2 P2 -125.6(3) . . . . ?
N2 Ru1 Ru2 P2 -74.47(10) . . . . ?
P1 Ru1 Ru2 P2 5.49(3) . . . . ?
P3 Ru1 Ru2 P2 -175.72(4) . . . . ?
C2 Ru1 Ru2 P3 -81.78(14) . . . . ?
C1 Ru1 Ru2 P3 50.1(3) . . . . ?
N2 Ru1 Ru2 P3 101.25(10) . . . . ?
P1 Ru1 Ru2 P3 -178.79(4) . . . . ?
